data_7115615
loop_
_publ_author_name
'Jie Qin'
'Peng Wang'
'Qingyan Li'
'Yong Zhang'
'Dan Yuan'
'Yingming Yao'

_publ_section_title
;
 Catalytic production of cyclic carbonates mediated by lanthanide
 phenolates under mild conditions
;
_journal_name_full Chem.Commun.
_journal_page_first 10952
_journal_paper_doi 10.1039/C4cc02065K
_journal_volume 50
_journal_year 2014
_chemical_formula_moiety 'C66 H101 N2 O5 Yb'
_chemical_formula_sum 'C66 H101 N2 O5 Yb'
_chemical_formula_weight 1175.53
_chemical_name_systematic
; 
 ? 
;
_space_group_IT_number 2
_symmetry_cell_setting triclinic
_symmetry_Int_Tables_number 2
_symmetry_space_group_name_Hall '-P 1'
_symmetry_space_group_name_H-M 'P -1'
_atom_sites_solution_hydrogens geom
_atom_sites_solution_primary direct
_atom_sites_solution_secondary difmap
_audit_creation_method SHELXL-97
_cell_angle_alpha 93.494(8)
_cell_angle_beta 105.09
_cell_angle_gamma 110.393(7)
_cell_formula_units_Z 2
_cell_length_a 11.4765(5)
_cell_length_b 14.790
_cell_length_c 21.9149(15)
_cell_measurement_reflns_used 15079
_cell_measurement_temperature 223(2)
_cell_measurement_theta_max 27.5
_cell_measurement_theta_min 3.0
_cell_volume 3318.8(3)
_computing_cell_refinement CrystalClear
_computing_data_collection CrystalClear
_computing_data_reduction CrystalStructure
_computing_structure_refinement 'SHELXL-97 (Sheldrick, 1997)'
_computing_structure_solution 'SHELXS-97 (Sheldrick, 1990)'
_diffrn_ambient_temperature 223(2)
_diffrn_detector_area_resol_mean 14.63
_diffrn_measured_fraction_theta_full 0.983
_diffrn_measured_fraction_theta_max 0.983
_diffrn_measurement_device_type 'Rigaku Saturn'
_diffrn_measurement_method \w
_diffrn_radiation_monochromator graphite
_diffrn_radiation_source 'fine-focus sealed tube'
_diffrn_radiation_type MoK\a
_diffrn_radiation_wavelength 0.71075
_diffrn_reflns_av_R_equivalents 0.0774
_diffrn_reflns_av_sigmaI/netI 0.1179
_diffrn_reflns_limit_h_max 14
_diffrn_reflns_limit_h_min -14
_diffrn_reflns_limit_k_max 19
_diffrn_reflns_limit_k_min -19
_diffrn_reflns_limit_l_max 28
_diffrn_reflns_limit_l_min -23
_diffrn_reflns_number 32210
_diffrn_reflns_theta_full 27.48
_diffrn_reflns_theta_max 27.48
_diffrn_reflns_theta_min 3.00
_exptl_absorpt_coefficient_mu 1.454
_exptl_absorpt_correction_T_max 0.748
_exptl_absorpt_correction_T_min 0.539
_exptl_absorpt_correction_type multi-scan
_exptl_absorpt_process_details 'Jacobson, R. (1998) Private communication'
_exptl_crystal_colour yellow
_exptl_crystal_density_diffrn 1.176
_exptl_crystal_density_method 'not measured'
_exptl_crystal_description block
_exptl_crystal_F_000 1242
_exptl_crystal_size_max 0.38
_exptl_crystal_size_mid 0.30
_exptl_crystal_size_min 0.20
_refine_diff_density_max 0.858
_refine_diff_density_min -1.297
_refine_diff_density_rms 0.112
_refine_ls_extinction_method none
_refine_ls_goodness_of_fit_ref 1.146
_refine_ls_hydrogen_treatment constr
_refine_ls_matrix_type full
_refine_ls_number_parameters 585
_refine_ls_number_reflns 14962
_refine_ls_number_restraints 42
_refine_ls_restrained_S_all 1.154
_refine_ls_R_factor_all 0.1292
_refine_ls_R_factor_gt 0.1001
_refine_ls_shift/su_max 0.002
_refine_ls_shift/su_mean 0.000
_refine_ls_structure_factor_coef Fsqd
_refine_ls_weighting_details 'calc w=1/[\s^2^(Fo^2^)+(0.0694P)^2^+5.5886P] where P=(Fo^2^+2Fc^2^)/3'
_refine_ls_weighting_scheme calc
_refine_ls_wR_factor_gt 0.1974
_refine_ls_wR_factor_ref 0.2169
_reflns_number_gt 11347
_reflns_number_total 14962
_reflns_threshold_expression >2sigma(I)
_cod_data_source_file c4cc02065k2.cif
_cod_data_source_block complex
_cod_original_cell_volume 3318.7(3)
_cod_database_code 7115615

loop_
_symmetry_equiv_pos_as_xyz
'x, y, z'
'-x, -y, -z'

loop_
_atom_site_label
_atom_site_type_symbol
_atom_site_fract_x
_atom_site_fract_y
_atom_site_fract_z
_atom_site_U_iso_or_equiv
_atom_site_adp_type
_atom_site_occupancy
_atom_site_symmetry_multiplicity
_atom_site_calc_flag
_atom_site_refinement_flags
_atom_site_disorder_assembly
_atom_site_disorder_group
Yb1 Yb 0.15212(3) 0.23144(3) 0.184219(19) 0.04858(14) Uani 1 1 d . E .
O1 O 0.0204(5) 0.2995(4) 0.1898(3) 0.0558(15) Uani 1 1 d . . .
O2 O 0.2305(6) 0.1618(4) 0.1279(3) 0.0627(16) Uani 1 1 d . E .
O3 O 0.1984(6) 0.1835(4) 0.2703(3) 0.0572(15) Uani 1 1 d . . .
O4 O 0.5463(13) 0.4652(10) 0.4136(7) 0.074(3) Uiso 0.50 1 d P A 1
O4' O 0.3464(13) 0.6180(10) 0.2507(7) 0.074(3) Uiso 0.50 1 d P A 2
O5 O -0.0339(6) 0.0908(5) 0.1327(3) 0.0728(19) Uani 1 1 d D . .
N1 N 0.2046(7) 0.3548(5) 0.1135(4) 0.0540(18) Uani 1 1 d . . .
N2 N 0.3620(6) 0.3660(5) 0.2448(4) 0.0509(17) Uani 1 1 d . . .
C1 C 0.0138(8) 0.3880(6) 0.1846(4) 0.052(2) Uani 1 1 d . E .
C2 C -0.0371(8) 0.4311(7) 0.2255(4) 0.055(2) Uani 1 1 d . . .
C3 C -0.0369(8) 0.5233(7) 0.2166(5) 0.060(2) Uani 1 1 d . . .
H3 H -0.0682 0.5539 0.2439 0.072 Uiso 1 1 calc R . .
C4 C 0.0068(9) 0.5744(7) 0.1695(5) 0.062(2) Uani 1 1 d . C .
C5 C 0.0529(8) 0.5282(6) 0.1305(5) 0.057(2) Uani 1 1 d . C .
H5 H 0.0839 0.5601 0.0988 0.068 Uiso 1 1 calc R . .
C6 C 0.0548(8) 0.4356(6) 0.1367(4) 0.0505(19) Uani 1 1 d . . .
C7 C 0.0917(8) 0.3823(6) 0.0883(4) 0.050(2) Uani 1 1 d . E .
H7A H 0.0161 0.3227 0.0664 0.060 Uiso 1 1 calc R . .
H7B H 0.1097 0.4238 0.0560 0.060 Uiso 1 1 calc R . .
C8 C 0.3247(8) 0.1917(6) 0.0998(4) 0.052(2) Uani 1 1 d . . .
C9 C 0.4170(9) 0.1477(6) 0.1036(4) 0.055(2) Uani 1 1 d . E .
C10 C 0.5141(8) 0.1881(6) 0.0749(4) 0.055(2) Uani 1 1 d . . .
H10 H 0.5781 0.1611 0.0784 0.066 Uiso 1 1 calc R E .
C11 C 0.5225(8) 0.2659(7) 0.0414(4) 0.054(2) Uani 1 1 d . E .
C12 C 0.4275(8) 0.3067(7) 0.0365(4) 0.056(2) Uani 1 1 d . . .
H12 H 0.4293 0.3588 0.0138 0.068 Uiso 1 1 calc R E .
C13 C 0.3301(8) 0.2692(6) 0.0658(4) 0.053(2) Uani 1 1 d . E .
C14 C 0.2217(8) 0.3070(6) 0.0548(4) 0.055(2) Uani 1 1 d . E .
H14A H 0.1397 0.2523 0.0327 0.066 Uiso 1 1 calc R . .
H14B H 0.2359 0.3548 0.0257 0.066 Uiso 1 1 calc R . .
C15 C 0.3246(8) 0.4432(6) 0.1479(4) 0.055(2) Uani 1 1 d . E .
H15A H 0.2992 0.4910 0.1684 0.066 Uiso 1 1 calc R . .
H15B H 0.3665 0.4736 0.1167 0.066 Uiso 1 1 calc R . .
C16 C 0.4217(8) 0.4179(6) 0.1984(4) 0.053(2) Uani 1 1 d . E .
H16A H 0.4555 0.3766 0.1774 0.064 Uiso 1 1 calc R . .
H16B H 0.4953 0.4781 0.2214 0.064 Uiso 1 1 calc R . .
C17 C 0.2940(8) 0.1931(6) 0.3236(4) 0.051(2) Uani 1 1 d . D .
C18 C 0.2744(9) 0.1355(6) 0.3713(5) 0.060(2) Uani 1 1 d . . .
C19 C 0.3802(11) 0.1470(8) 0.4233(6) 0.082(3) Uani 1 1 d . D .
H19 H 0.3661 0.1059 0.4539 0.098 Uiso 1 1 calc R . .
C20 C 0.5077(11) 0.2161(9) 0.4337(6) 0.091(4) Uani 1 1 d D . .
C21 C 0.5220(10) 0.2712(7) 0.3843(6) 0.077(3) Uani 1 1 d . D .
H21 H 0.6059 0.3159 0.3875 0.093 Uiso 1 1 calc R . .
C22 C 0.4202(8) 0.2638(7) 0.3309(5) 0.063(2) Uani 1 1 d . . .
C23 C 0.4542(8) 0.3197(6) 0.2789(5) 0.057(2) Uani 1 1 d . D .
H23A H 0.4618 0.2752 0.2464 0.068 Uiso 1 1 calc R . .
H23B H 0.5405 0.3717 0.2975 0.068 Uiso 1 1 calc R . .
C24 C 0.5464(10) 0.5366(7) 0.3782(5) 0.0676(10) Uiso 0.50 1 d P A 1
C24' C 0.4521(10) 0.6132(7) 0.2978(5) 0.0676(10) Uiso 0.50 1 d P A 2
C25 C 0.6549(9) 0.6259(7) 0.4058(5) 0.0676(10) Uiso 0.50 1 d PD A 1
C25' C 0.5572(10) 0.7043(7) 0.3225(5) 0.0676(10) Uiso 0.50 1 d PD A 2
C26 C 0.6571(10) 0.7041(7) 0.3755(5) 0.0676(10) Uiso 0.50 1 d P A 1
C26' C 0.6571(10) 0.7041(7) 0.3755(5) 0.0676(10) Uiso 0.50 1 d P A 2
C27 C 0.5572(10) 0.7043(7) 0.3225(5) 0.0676(10) Uiso 0.50 1 d PD A 1
C27' C 0.6549(9) 0.6259(7) 0.4058(5) 0.0676(10) Uiso 0.50 1 d PD A 2
C28 C 0.4521(10) 0.6132(7) 0.2978(5) 0.0676(10) Uiso 0.50 1 d P A 1
C28' C 0.5464(10) 0.5366(7) 0.3782(5) 0.0676(10) Uiso 0.50 1 d P A 2
C29 C 0.4483(10) 0.5291(7) 0.3233(5) 0.0676(10) Uiso 0.50 1 d P A 1
C29' C 0.4483(10) 0.5291(7) 0.3233(5) 0.0676(10) Uiso 0.50 1 d P A 2
C30 C 0.3357(8) 0.4308(6) 0.2904(4) 0.051(2) Uani 1 1 d . A .
H30A H 0.3111 0.3943 0.3239 0.062 Uiso 1 1 calc R B 1
H30B H 0.2603 0.4448 0.2669 0.062 Uiso 1 1 calc R B 1
C31 C -0.0918(10) 0.3789(8) 0.2755(5) 0.067(3) Uani 1 1 d . . .
C32 C -0.1447(11) 0.4393(8) 0.3122(5) 0.085(2) Uani 1 1 d . . .
H32A H -0.0750 0.5010 0.3340 0.128 Uiso 1 1 calc R . .
H32B H -0.1783 0.4033 0.3435 0.128 Uiso 1 1 calc R . .
H32C H -0.2141 0.4516 0.2824 0.128 Uiso 1 1 calc R . .
C33 C -0.2053(11) 0.2820(8) 0.2434(6) 0.085(2) Uani 1 1 d . . .
H33A H -0.2754 0.2950 0.2146 0.128 Uiso 1 1 calc R . .
H33B H -0.2364 0.2480 0.2760 0.128 Uiso 1 1 calc R . .
H33C H -0.1759 0.2417 0.2194 0.128 Uiso 1 1 calc R . .
C34 C 0.0146(10) 0.3587(9) 0.3251(5) 0.079(3) Uani 1 1 d . . .
H34A H 0.0412 0.3127 0.3043 0.119 Uiso 1 1 calc R . .
H34B H -0.0194 0.3312 0.3588 0.119 Uiso 1 1 calc R . .
H34C H 0.0891 0.4194 0.3434 0.119 Uiso 1 1 calc R . .
C35 C -0.0041(10) 0.6771(7) 0.1611(5) 0.086(3) Uani 1 1 d D . .
C36 C 0.099(2) 0.7533(17) 0.2183(11) 0.094(3) Uiso 0.50 1 d PD C 1
C36' C 0.036(3) 0.7366(18) 0.2272(9) 0.094(3) Uiso 0.50 1 d PD C 2
C37 C -0.1417(19) 0.667(2) 0.1590(13) 0.094(3) Uiso 0.50 1 d PD C 1
C37' C -0.1512(18) 0.659(2) 0.1318(13) 0.094(3) Uiso 0.50 1 d PD C 2
C38 C 0.027(3) 0.712(2) 0.1005(11) 0.094(3) Uiso 0.50 1 d PD C 1
C38' C 0.066(3) 0.724(2) 0.1139(12) 0.094(3) Uiso 0.50 1 d PD C 2
C39 C 0.4074(10) 0.0565(7) 0.1353(6) 0.070(3) Uani 1 1 d . . .
C40 C 0.5158(11) 0.0212(8) 0.1310(7) 0.094(4) Uani 1 1 d . E .
H40A H 0.5055 0.0007 0.0864 0.142 Uiso 1 1 calc R . .
H40B H 0.5108 -0.0336 0.1538 0.142 Uiso 1 1 calc R . .
H40C H 0.5998 0.0741 0.1501 0.142 Uiso 1 1 calc R . .
C41 C 0.2774(11) -0.0268(7) 0.0993(7) 0.099(4) Uani 1 1 d . E .
H41A H 0.2065 -0.0045 0.0969 0.148 Uiso 1 1 calc R . .
H41B H 0.2658 -0.0821 0.1220 0.148 Uiso 1 1 calc R . .
H41C H 0.2777 -0.0465 0.0564 0.148 Uiso 1 1 calc R . .
C42 C 0.4166(12) 0.0767(8) 0.2065(6) 0.087(4) Uani 1 1 d . E .
H42A H 0.4983 0.1301 0.2289 0.131 Uiso 1 1 calc R . .
H42B H 0.4129 0.0185 0.2253 0.131 Uiso 1 1 calc R . .
H42C H 0.3445 0.0943 0.2101 0.131 Uiso 1 1 calc R . .
C43 C 0.6306(8) 0.3085(7) 0.0103(5) 0.061(2) Uani 1 1 d . . .
C44 C 0.7069(10) 0.4162(8) 0.0372(6) 0.091(4) Uani 1 1 d . E .
H44A H 0.6507 0.4523 0.0251 0.136 Uiso 1 1 calc R . .
H44B H 0.7800 0.4404 0.0202 0.136 Uiso 1 1 calc R . .
H44C H 0.7389 0.4247 0.0836 0.136 Uiso 1 1 calc R . .
C45 C 0.5718(11) 0.2982(11) -0.0621(5) 0.104(4) Uani 1 1 d . E .
H45A H 0.5131 0.3330 -0.0706 0.156 Uiso 1 1 calc R . .
H45B H 0.5239 0.2295 -0.0804 0.156 Uiso 1 1 calc R . .
H45C H 0.6410 0.3255 -0.0813 0.156 Uiso 1 1 calc R . .
C46 C 0.7279(10) 0.2581(10) 0.0221(6) 0.094(4) Uani 1 1 d . E .
H46A H 0.7942 0.2874 0.0016 0.141 Uiso 1 1 calc R . .
H46B H 0.6828 0.1891 0.0043 0.141 Uiso 1 1 calc R . .
H46C H 0.7685 0.2659 0.0678 0.141 Uiso 1 1 calc R . .
C47 C 0.1390(10) 0.0556(7) 0.3637(5) 0.070(3) Uani 1 1 d . . .
C48 C 0.1361(12) 0.0051(9) 0.4229(6) 0.101(4) Uani 1 1 d . . .
H48A H 0.1703 0.0542 0.4611 0.151 Uiso 1 1 calc R . .
H48B H 0.1891 -0.0342 0.4259 0.151 Uiso 1 1 calc R . .
H48C H 0.0470 -0.0367 0.4188 0.151 Uiso 1 1 calc R . .
C49 C 0.1074(12) -0.0228(8) 0.3055(6) 0.100(4) Uani 1 1 d . . .
H49A H 0.0221 -0.0731 0.2992 0.150 Uiso 1 1 calc R . .
H49B H 0.1726 -0.0519 0.3133 0.150 Uiso 1 1 calc R . .
H49C H 0.1077 0.0075 0.2674 0.150 Uiso 1 1 calc R . .
C50 C 0.0336(9) 0.0990(7) 0.3525(5) 0.068(3) Uani 1 1 d . . .
H50A H -0.0517 0.0465 0.3401 0.102 Uiso 1 1 calc R . .
H50B H 0.0402 0.1380 0.3186 0.102 Uiso 1 1 calc R . .
H50C H 0.0454 0.1400 0.3916 0.102 Uiso 1 1 calc R . .
C51 C 0.619(2) 0.2331(18) 0.4975(10) 0.113(3) Uiso 0.50 1 d PD D 1
C51' C 0.627(2) 0.2114(17) 0.4848(11) 0.113(3) Uiso 0.50 1 d PD D 2
C52 C 0.607(3) 0.1335(19) 0.5207(15) 0.113(3) Uiso 0.50 1 d PD D 1
C52' C 0.645(3) 0.1158(17) 0.4614(14) 0.113(3) Uiso 0.50 1 d PD D 2
C53 C 0.634(3) 0.3136(19) 0.5463(13) 0.113(3) Uiso 0.50 1 d PD D 1
C53' C 0.582(3) 0.180(2) 0.5433(12) 0.113(3) Uiso 0.50 1 d PD D 2
C54 C 0.735(3) 0.237(2) 0.4710(15) 0.113(3) Uiso 0.50 1 d PD D 1
C54' C 0.757(3) 0.2921(18) 0.4853(16) 0.113(3) Uiso 0.50 1 d PD D 2
C55 C 0.755(2) 0.626(2) 0.4681(11) 0.106(3) Uiso 0.50 1 d PD A 1
C55' C 0.577(2) 0.7906(15) 0.2868(11) 0.106(3) Uiso 0.50 1 d PD A 2
C56 C 0.879(3) 0.7184(19) 0.4833(17) 0.106(3) Uiso 0.50 1 d PD A 1
C56' C 0.449(2) 0.783(2) 0.2390(13) 0.106(3) Uiso 0.50 1 d PD A 2
C57 C 0.810(3) 0.544(2) 0.4658(18) 0.106(3) Uiso 0.50 1 d PD A 1
C57' C 0.659(3) 0.789(2) 0.2437(13) 0.106(3) Uiso 0.50 1 d PD A 2
C58 C 0.699(3) 0.610(2) 0.5240(16) 0.106(3) Uiso 0.50 1 d PD A 1
C58' C 0.624(3) 0.8885(18) 0.3323(13) 0.106(3) Uiso 0.50 1 d PD A 2
C59 C 0.561(2) 0.8011(13) 0.2973(10) 0.094(3) Uiso 0.50 1 d PD A 1
C59' C 0.768(2) 0.6446(18) 0.4662(10) 0.094(3) Uiso 0.50 1 d PD A 2
C60 C 0.554(3) 0.7775(18) 0.2266(11) 0.094(3) Uiso 0.50 1 d PD A 1
C60' C 0.837(3) 0.574(2) 0.4569(16) 0.094(3) Uiso 0.50 1 d PD A 2
C61 C 0.702(2) 0.8779(17) 0.3299(12) 0.094(3) Uiso 0.50 1 d PD A 1
C61' C 0.720(3) 0.6474(19) 0.5247(14) 0.094(3) Uiso 0.50 1 d PD A 2
C62 C 0.459(2) 0.8351(18) 0.3086(13) 0.094(3) Uiso 0.50 1 d PD A 1
C62' C 0.870(3) 0.7507(17) 0.4798(16) 0.094(3) Uiso 0.50 1 d PD A 2
C63 C -0.1643(18) 0.0612(17) 0.1368(14) 0.098(3) Uiso 0.50 1 d PD E 1
C63' C -0.141(2) 0.0501(18) 0.1592(11) 0.098(3) Uiso 0.50 1 d PD E 2
C64 C -0.195(3) -0.0506(16) 0.1317(12) 0.098(3) Uiso 0.50 1 d PD E 1
C64' C -0.237(2) -0.0318(18) 0.1014(13) 0.098(3) Uiso 0.50 1 d PD E 2
C65 C -0.165(2) -0.0552(18) 0.0668(12) 0.098(3) Uiso 0.50 1 d PD E 1
C65' C -0.147(2) -0.0819(17) 0.0951(14) 0.098(3) Uiso 0.50 1 d PD E 2
C66 C -0.065(2) 0.0439(17) 0.0654(9) 0.098(3) Uiso 0.50 1 d PD E 1
C66' C -0.037(2) 0.0056(14) 0.0915(12) 0.098(3) Uiso 0.50 1 d PD E 2

loop_
_atom_site_aniso_label
_atom_site_aniso_U_11
_atom_site_aniso_U_22
_atom_site_aniso_U_33
_atom_site_aniso_U_23
_atom_site_aniso_U_13
_atom_site_aniso_U_12
Yb1 0.0431(2) 0.0475(2) 0.0578(3) 0.00768(16) 0.02212(17) 0.01537(16)
O1 0.057(3) 0.056(3) 0.067(4) 0.018(3) 0.029(3) 0.027(3)
O2 0.068(4) 0.058(4) 0.082(5) 0.018(3) 0.044(4) 0.030(3)
O3 0.055(3) 0.059(4) 0.053(4) 0.018(3) 0.017(3) 0.014(3)
O5 0.056(4) 0.064(4) 0.092(5) -0.013(4) 0.027(4) 0.015(3)
N1 0.050(4) 0.056(4) 0.060(5) 0.005(4) 0.019(3) 0.024(3)
N2 0.039(3) 0.050(4) 0.060(5) 0.010(3) 0.015(3) 0.013(3)
C1 0.045(4) 0.060(5) 0.049(5) 0.000(4) 0.012(4) 0.020(4)
C2 0.044(4) 0.064(6) 0.051(5) -0.003(4) 0.014(4) 0.016(4)
C3 0.055(5) 0.060(5) 0.059(6) -0.010(5) 0.012(4) 0.023(4)
C4 0.058(5) 0.056(5) 0.063(6) -0.005(5) 0.009(5) 0.021(4)
C5 0.048(5) 0.058(5) 0.064(6) 0.004(4) 0.020(4) 0.020(4)
C6 0.052(5) 0.048(5) 0.050(5) 0.008(4) 0.020(4) 0.014(4)
C7 0.056(5) 0.060(5) 0.045(5) 0.013(4) 0.020(4) 0.031(4)
C8 0.055(5) 0.047(5) 0.064(6) 0.011(4) 0.036(4) 0.017(4)
C9 0.063(5) 0.046(5) 0.064(6) 0.010(4) 0.032(5) 0.019(4)
C10 0.051(5) 0.061(5) 0.062(6) 0.008(4) 0.026(4) 0.025(4)
C11 0.042(4) 0.064(5) 0.050(5) -0.001(4) 0.011(4) 0.016(4)
C12 0.056(5) 0.064(5) 0.049(5) 0.004(4) 0.017(4) 0.022(4)
C13 0.049(5) 0.060(5) 0.057(5) 0.004(4) 0.028(4) 0.020(4)
C14 0.049(5) 0.059(5) 0.059(6) 0.010(4) 0.026(4) 0.016(4)
C15 0.052(5) 0.055(5) 0.057(6) 0.011(4) 0.026(4) 0.013(4)
C16 0.044(4) 0.055(5) 0.054(5) 0.007(4) 0.016(4) 0.010(4)
C17 0.059(5) 0.048(5) 0.045(5) 0.009(4) 0.014(4) 0.021(4)
C18 0.060(5) 0.051(5) 0.071(7) 0.020(5) 0.019(5) 0.021(4)
C19 0.078(7) 0.078(7) 0.093(9) 0.034(6) 0.012(6) 0.039(6)
C20 0.079(8) 0.079(8) 0.106(10) 0.036(7) 0.009(7) 0.032(6)
C21 0.055(6) 0.069(6) 0.096(9) 0.022(6) 0.008(6) 0.018(5)
C22 0.046(5) 0.057(5) 0.076(7) 0.006(5) 0.008(5) 0.015(4)
C23 0.042(4) 0.050(5) 0.075(7) 0.018(5) 0.016(4) 0.014(4)
C30 0.051(5) 0.047(5) 0.056(5) 0.011(4) 0.023(4) 0.013(4)
C31 0.066(6) 0.084(7) 0.062(6) 0.001(5) 0.029(5) 0.035(5)
C32 0.089(6) 0.094(6) 0.078(6) 0.009(5) 0.045(5) 0.029(5)
C33 0.089(6) 0.094(6) 0.078(6) 0.009(5) 0.045(5) 0.029(5)
C34 0.073(7) 0.121(9) 0.060(7) 0.024(6) 0.029(5) 0.047(7)
C35 0.086(7) 0.060(6) 0.098(9) -0.021(6) 0.013(7) 0.026(6)
C39 0.068(6) 0.056(5) 0.101(9) 0.019(5) 0.045(6) 0.026(5)
C40 0.102(9) 0.073(7) 0.158(12) 0.047(8) 0.077(9) 0.059(7)
C41 0.089(8) 0.052(6) 0.158(13) 0.019(7) 0.051(8) 0.019(6)
C42 0.129(10) 0.078(7) 0.103(9) 0.045(7) 0.076(8) 0.063(7)
C43 0.050(5) 0.074(6) 0.061(6) 0.011(5) 0.029(4) 0.015(4)
C44 0.067(7) 0.077(7) 0.114(10) 0.011(7) 0.039(7) 0.003(6)
C45 0.076(8) 0.170(13) 0.062(8) 0.020(8) 0.032(6) 0.032(8)
C46 0.068(7) 0.144(11) 0.088(9) 0.022(8) 0.049(6) 0.041(7)
C47 0.077(7) 0.071(6) 0.069(7) 0.026(5) 0.034(5) 0.026(5)
C48 0.103(9) 0.086(8) 0.112(11) 0.057(8) 0.039(8) 0.024(7)
C49 0.115(10) 0.054(6) 0.120(11) -0.005(7) 0.058(8) 0.005(6)
C50 0.066(6) 0.063(6) 0.075(7) 0.011(5) 0.033(5) 0.018(5)

loop_
_atom_type_symbol
_atom_type_description
_atom_type_scat_dispersion_real
_atom_type_scat_dispersion_imag
_atom_type_scat_source
C C 0.0033 0.0016 'International Tables Vol C Tables 4.2.6.8 and 6.1.1.4'
H H 0.0000 0.0000 'International Tables Vol C Tables 4.2.6.8 and 6.1.1.4'
N N 0.0061 0.0033 'International Tables Vol C Tables 4.2.6.8 and 6.1.1.4'
O O 0.0106 0.0060 'International Tables Vol C Tables 4.2.6.8 and 6.1.1.4'
Yb Yb -0.3850 5.5486 'International Tables Vol C Tables 4.2.6.8 and 6.1.1.4'

loop_
_geom_angle_atom_site_label_1
_geom_angle_atom_site_label_2
_geom_angle_atom_site_label_3
_geom_angle
O3 Yb1 O1 106.4(2)
O3 Yb1 O2 102.1(2)
O1 Yb1 O2 149.4(3)
O3 Yb1 O5 96.4(2)
O1 Yb1 O5 85.9(2)
O2 Yb1 O5 80.1(2)
O3 Yb1 N1 150.3(2)
O1 Yb1 N1 79.7(2)
O2 Yb1 N1 81.0(2)
O5 Yb1 N1 113.1(2)
O3 Yb1 N2 78.0(2)
O1 Yb1 N2 100.1(2)
O2 Yb1 N2 96.4(2)
O5 Yb1 N2 172.7(2)
N1 Yb1 N2 72.3(2)
O3 Yb1 C8 109.0(2)
O1 Yb1 C8 144.2(2)
O2 Yb1 C8 17.0(2)
O5 Yb1 C8 94.9(2)
N1 Yb1 C8 67.1(2)
N2 Yb1 C8 82.7(2)
C1 O1 Yb1 137.3(5)
C8 O2 Yb1 135.4(5)
C17 O3 Yb1 145.2(5)
C63 O5 C63' 22.2(15)
C63 O5 C66' 103.5(14)
C63' O5 C66' 104.4(14)
C63 O5 C66 98.3(15)
C63' O5 C66 112.2(14)
C66' O5 C66 35.5(12)
C63 O5 Yb1 130.4(11)
C63' O5 Yb1 123.3(10)
C66' O5 Yb1 125.8(10)
C66 O5 Yb1 123.7(10)
C7 N1 C15 111.1(6)
C7 N1 C14 104.8(6)
C15 N1 C14 110.9(6)
C7 N1 Yb1 109.5(5)
C15 N1 Yb1 111.6(5)
C14 N1 Yb1 108.6(5)
C16 N2 C30 113.4(6)
C16 N2 C23 105.8(6)
C30 N2 C23 112.6(7)
C16 N2 Yb1 108.6(5)
C30 N2 Yb1 108.6(4)
C23 N2 Yb1 107.7(5)
O1 C1 C6 118.4(7)
O1 C1 C2 121.3(8)
C6 C1 C2 120.3(8)
C3 C2 C1 116.3(9)
C3 C2 C31 121.4(8)
C1 C2 C31 122.3(8)
C2 C3 C4 124.7(8)
C2 C3 H3 117.6
C4 C3 H3 117.6
C5 C4 C3 116.4(8)
C5 C4 C35 122.9(9)
C3 C4 C35 120.7(8)
C4 C5 C6 121.8(9)
C4 C5 H5 119.1
C6 C5 H5 119.1
C1 C6 C5 120.5(8)
C1 C6 C7 119.1(7)
C5 C6 C7 120.3(8)
N1 C7 C6 116.5(7)
N1 C7 H7A 108.2
C6 C7 H7A 108.2
N1 C7 H7B 108.2
C6 C7 H7B 108.2
H7A C7 H7B 107.3
O2 C8 C13 117.8(7)
O2 C8 C9 122.2(8)
C13 C8 C9 119.9(7)
O2 C8 Yb1 27.5(3)
C13 C8 Yb1 97.2(5)
C9 C8 Yb1 138.4(6)
C10 C9 C8 116.9(8)
C10 C9 C39 121.3(8)
C8 C9 C39 121.7(8)
C11 C10 C9 124.2(8)
C11 C10 H10 117.9
C9 C10 H10 117.9
C10 C11 C12 117.8(8)
C10 C11 C43 122.9(8)
C12 C11 C43 119.3(8)
C13 C12 C11 119.5(9)
C13 C12 H12 120.3
C11 C12 H12 120.3
C8 C13 C12 121.5(8)
C8 C13 C14 119.4(7)
C12 C13 C14 118.8(8)
C13 C14 N1 117.2(7)
C13 C14 H14A 108.0
N1 C14 H14A 108.0
C13 C14 H14B 108.0
N1 C14 H14B 108.0
H14A C14 H14B 107.2
N1 C15 C16 112.3(7)
N1 C15 H15A 109.2
C16 C15 H15A 109.2
N1 C15 H15B 109.2
C16 C15 H15B 109.2
H15A C15 H15B 107.9
N2 C16 C15 111.9(6)
N2 C16 H16A 109.2
C15 C16 H16A 109.2
N2 C16 H16B 109.2
C15 C16 H16B 109.2
H16A C16 H16B 107.9
O3 C17 C18 122.6(8)
O3 C17 C22 117.9(8)
C18 C17 C22 119.5(8)
C19 C18 C17 118.7(9)
C19 C18 C47 120.5(9)
C17 C18 C47 120.7(8)
C18 C19 C20 124.7(10)
C18 C19 H19 117.7
C20 C19 H19 117.7
C21 C20 C19 114.2(10)
C21 C20 C51' 121.9(13)
C19 C20 C51' 121.9(12)
C21 C20 C51 123.9(13)
C19 C20 C51 121.8(14)
C51' C20 C51 16.9(13)
C22 C21 C20 124.2(10)
C22 C21 H21 117.9
C20 C21 H21 117.9
C21 C22 C17 118.7(9)
C21 C22 C23 117.5(8)
C17 C22 C23 123.1(8)
C22 C23 N2 117.8(7)
C22 C23 H23A 107.8
N2 C23 H23A 107.8
C22 C23 H23B 107.8
N2 C23 H23B 107.8
H23A C23 H23B 107.2
O4 C24 C29 125.2(11)
O4 C24 C25 112.7(10)
C29 C24 C25 121.9(9)
O4' C24' C25' 114.0(10)
C26 C25 C24 116.5(9)
C26 C25 C55 126.6(14)
C24 C25 C55 116.9(13)
C24' C25' C55' 122.8(12)
C24 C29 C30 122.1(9)
N2 C30 C29 116.5(7)
N2 C30 H30A 108.2
C29 C30 H30A 108.2
N2 C30 H30B 108.2
C29 C30 H30B 108.2
H30A C30 H30B 107.3
C2 C31 C33 110.3(8)
C2 C31 C32 112.4(9)
C33 C31 C32 106.9(8)
C2 C31 C34 110.5(8)
C33 C31 C34 109.3(9)
C32 C31 C34 107.4(9)
C31 C32 H32A 109.5
C31 C32 H32B 109.5
H32A C32 H32B 109.5
C31 C32 H32C 109.5
H32A C32 H32C 109.5
H32B C32 H32C 109.5
C31 C33 H33A 109.5
C31 C33 H33B 109.5
H33A C33 H33B 109.5
C31 C33 H33C 109.5
H33A C33 H33C 109.5
H33B C33 H33C 109.5
C31 C34 H34A 109.5
C31 C34 H34B 109.5
H34A C34 H34B 109.5
C31 C34 H34C 109.5
H34A C34 H34C 109.5
H34B C34 H34C 109.5
C36' C35 C37 84.8(15)
C36' C35 C38' 117.4(17)
C37 C35 C38' 125.1(18)
C36' C35 C38 128.6(18)
C37 C35 C38 110.9(16)
C38' C35 C38 16.4(17)
C36' C35 C36 28.9(12)
C37 C35 C36 111.8(16)
C38' C35 C36 92.2(17)
C38 C35 C36 106.5(17)
C36' C35 C37' 104.8(15)
C37 C35 C37' 21.4(15)
C38' C35 C37' 107.5(16)
C38 C35 C37' 91.9(16)
C36 C35 C37' 129.2(16)
C36' C35 C4 108.2(13)
C37 C35 C4 107.7(14)
C38' C35 C4 110.6(15)
C38 C35 C4 112.1(15)
C36 C35 C4 107.8(12)
C37' C35 C4 107.9(13)
C40 C39 C41 107.1(9)
C40 C39 C9 111.3(8)
C41 C39 C9 108.9(9)
C40 C39 C42 108.1(9)
C41 C39 C42 109.7(9)
C9 C39 C42 111.5(8)
C39 C40 H40A 109.5
C39 C40 H40B 109.5
H40A C40 H40B 109.5
C39 C40 H40C 109.5
H40A C40 H40C 109.5
H40B C40 H40C 109.5
C39 C41 H41A 109.5
C39 C41 H41B 109.5
H41A C41 H41B 109.5
C39 C41 H41C 109.5
H41A C41 H41C 109.5
H41B C41 H41C 109.5
C39 C42 H42A 109.5
C39 C42 H42B 109.5
H42A C42 H42B 109.5
C39 C42 H42C 109.5
H42A C42 H42C 109.5
H42B C42 H42C 109.5
C44 C43 C46 107.0(9)
C44 C43 C45 108.2(10)
C46 C43 C45 108.3(9)
C44 C43 C11 110.5(8)
C46 C43 C11 112.4(8)
C45 C43 C11 110.2(8)
C43 C44 H44A 109.5
C43 C44 H44B 109.5
H44A C44 H44B 109.5
C43 C44 H44C 109.5
H44A C44 H44C 109.5
H44B C44 H44C 109.5
C43 C45 H45A 109.5
C43 C45 H45B 109.5
H45A C45 H45B 109.5
C43 C45 H45C 109.5
H45A C45 H45C 109.5
H45B C45 H45C 109.5
C43 C46 H46A 109.5
C43 C46 H46B 109.5
H46A C46 H46B 109.5
C43 C46 H46C 109.5
H46A C46 H46C 109.5
H46B C46 H46C 109.5
C50 C47 C48 107.8(9)
C50 C47 C49 109.6(9)
C48 C47 C49 108.1(9)
C50 C47 C18 111.0(8)
C48 C47 C18 112.5(9)
C49 C47 C18 107.8(8)
C47 C48 H48A 109.5
C47 C48 H48B 109.5
H48A C48 H48B 109.5
C47 C48 H48C 109.5
H48A C48 H48C 109.5
H48B C48 H48C 109.5
C47 C49 H49A 109.5
C47 C49 H49B 109.5
H49A C49 H49B 109.5
C47 C49 H49C 109.5
H49A C49 H49C 109.5
H49B C49 H49C 109.5
C47 C50 H50A 109.5
C47 C50 H50B 109.5
H50A C50 H50B 109.5
C47 C50 H50C 109.5
H50A C50 H50C 109.5
H50B C50 H50C 109.5
C53 C51 C52 116(2)
C53 C51 C20 113.4(19)
C52 C51 C20 109.8(19)
C53 C51 C54 121(2)
C52 C51 C54 93(2)
C20 C51 C54 101.2(18)
C53' C51' C54' 127(2)
C53' C51' C20 106.9(18)
C54' C51' C20 112.5(18)
C53' C51' C52' 98.7(17)
C54' C51' C52' 101.9(17)
C20 C51' C52' 106.7(18)
C58 C55 C56 113(2)
C58 C55 C25 113(2)
C56 C55 C25 110(2)
C58 C55 C57 103(2)
C56 C55 C57 102(2)
C25 C55 C57 116(2)
C57' C55' C25' 111.3(18)
C57' C55' C56' 102(2)
C25' C55' C56' 111.1(18)
C57' C55' C58' 115(2)
C25' C55' C58' 112.0(18)
C56' C55' C58' 105(2)
C62 C59 C60 116(2)
C62 C59 C61 112.5(19)
C60 C59 C61 104.7(19)
C61' C59' C60' 120(2)
C61' C59' C62' 99(2)
C60' C59' C62' 108(2)
O5 C63 C64 97.5(16)
O5 C63' C64' 98.9(16)
C65 C64 C63 91.8(19)
C65' C64' C63' 98(2)
C66 C65 C64 108.3(19)
C66' C65' C64' 97.3(19)
O5 C66 C65 99.1(16)
O5 C66' C65' 108.1(17)

loop_
_geom_bond_atom_site_label_1
_geom_bond_atom_site_label_2
_geom_bond_distance
Yb1 O3 2.061(6)
Yb1 O1 2.111(5)
Yb1 O2 2.112(6)
Yb1 O5 2.350(6)
Yb1 N1 2.481(7)
Yb1 N2 2.490(7)
Yb1 C8 3.207(8)
O1 C1 1.347(10)
O2 C8 1.339(9)
O3 C17 1.338(10)
O4 C24 1.348(15)
O4' C24' 1.400(15)
O5 C63 1.434(17)
O5 C63' 1.455(17)
O5 C66' 1.487(16)
O5 C66 1.487(17)
N1 C7 1.475(10)
N1 C15 1.503(10)
N1 C14 1.520(10)
N2 C16 1.477(10)
N2 C30 1.500(10)
N2 C23 1.517(10)
C1 C6 1.392(12)
C1 C2 1.419(11)
C2 C3 1.390(12)
C2 C31 1.520(13)
C3 C4 1.409(13)
C3 H3 0.9400
C4 C5 1.376(12)
C4 C35 1.585(13)
C5 C6 1.392(11)
C5 H5 0.9400
C6 C7 1.514(11)
C7 H7A 0.9800
C7 H7B 0.9800
C8 C13 1.397(12)
C8 C9 1.411(11)
C9 C10 1.394(11)
C9 C39 1.537(13)
C10 C11 1.391(12)
C10 H10 0.9400
C11 C12 1.404(11)
C11 C43 1.532(12)
C12 C13 1.397(11)
C12 H12 0.9400
C13 C14 1.505(11)
C14 H14A 0.9800
C14 H14B 0.9800
C15 C16 1.519(12)
C15 H15A 0.9800
C15 H15B 0.9800
C16 H16A 0.9800
C16 H16B 0.9800
C17 C18 1.402(12)
C17 C22 1.421(12)
C18 C19 1.384(13)
C18 C47 1.549(13)
C19 C20 1.412(15)
C19 H19 0.9400
C20 C21 1.403(15)
C20 C51' 1.553(17)
C20 C51 1.568(17)
C21 C22 1.389(13)
C21 H21 0.9400
C22 C23 1.503(13)
C23 H23A 0.9800
C23 H23B 0.9800
C24 C29 1.386(13)
C24 C25 1.423(13)
C24' C25' 1.415(13)
C25 C26 1.364(13)
C25 C55 1.540(18)
C25' C55' 1.517(17)
C29 C30 1.543(12)
C30 H30A 0.9800
C30 H30B 0.9800
C31 C33 1.531(14)
C31 C32 1.535(13)
C31 C34 1.538(13)
C32 H32A 0.9700
C32 H32B 0.9700
C32 H32C 0.9700
C33 H33A 0.9700
C33 H33B 0.9700
C33 H33C 0.9700
C34 H34A 0.9700
C34 H34B 0.9700
C34 H34C 0.9700
C35 C36' 1.518(17)
C35 C37 1.522(17)
C35 C38' 1.527(18)
C35 C38 1.533(18)
C35 C36 1.540(17)
C35 C37' 1.560(17)
C39 C40 1.528(12)
C39 C41 1.534(14)
C39 C42 1.540(15)
C40 H40A 0.9700
C40 H40B 0.9700
C40 H40C 0.9700
C41 H41A 0.9700
C41 H41B 0.9700
C41 H41C 0.9700
C42 H42A 0.9700
C42 H42B 0.9700
C42 H42C 0.9700
C43 C44 1.516(14)
C43 C46 1.523(13)
C43 C45 1.529(14)
C44 H44A 0.9700
C44 H44B 0.9700
C44 H44C 0.9700
C45 H45A 0.9700
C45 H45B 0.9700
C45 H45C 0.9700
C46 H46A 0.9700
C46 H46B 0.9700
C46 H46C 0.9700
C47 C50 1.531(13)
C47 C48 1.538(14)
C47 C49 1.545(15)
C48 H48A 0.9700
C48 H48B 0.9700
C48 H48C 0.9700
C49 H49A 0.9700
C49 H49B 0.9700
C49 H49C 0.9700
C50 H50A 0.9700
C50 H50B 0.9700
C50 H50C 0.9700
C51 C53 1.485(18)
C51 C52 1.560(18)
C51 C54 1.569(18)
C51' C53' 1.545(18)
C51' C54' 1.550(18)
C51' C52' 1.570(18)
C55 C58 1.522(18)
C55 C56 1.531(18)
C55 C57 1.539(18)
C55' C57' 1.501(18)
C55' C56' 1.532(18)
C55' C58' 1.544(18)
C59 C62 1.493(17)
C59 C60 1.544(18)
C59 C61 1.563(18)
C59' C61' 1.528(18)
C59' C60' 1.545(18)
C59' C62' 1.549(18)
C63 C64 1.557(18)
C63' C64' 1.561(18)
C64 C65 1.551(18)
C64' C65' 1.497(18)
C65 C66 1.521(18)
C65' C66' 1.477(18)

loop_
_geom_torsion_atom_site_label_1
_geom_torsion_atom_site_label_2
_geom_torsion_atom_site_label_3
_geom_torsion_atom_site_label_4
_geom_torsion
O3 Yb1 O1 C1 122.5(8)
O2 Yb1 O1 C1 -79.4(9)
O5 Yb1 O1 C1 -142.1(8)
N1 Yb1 O1 C1 -27.6(8)
N2 Yb1 O1 C1 42.1(8)
C8 Yb1 O1 C1 -49.5(10)
O3 Yb1 O2 C8 -115.9(8)
O1 Yb1 O2 C8 85.6(9)
O5 Yb1 O2 C8 149.7(9)
N1 Yb1 O2 C8 34.1(8)
N2 Yb1 O2 C8 -36.8(9)
O1 Yb1 O3 C17 -115.9(10)
O2 Yb1 O3 C17 75.3(10)
O5 Yb1 O3 C17 156.6(10)
N1 Yb1 O3 C17 -17.8(12)
N2 Yb1 O3 C17 -18.7(9)
C8 Yb1 O3 C17 59.1(10)
O3 Yb1 O5 C63 80.1(15)
O1 Yb1 O5 C63 -26.0(15)
O2 Yb1 O5 C63 -178.7(15)
N1 Yb1 O5 C63 -103.0(15)
N2 Yb1 O5 C63 120(2)
C8 Yb1 O5 C63 -170.1(15)
O3 Yb1 O5 C63' 53.6(14)
O1 Yb1 O5 C63' -52.5(14)
O2 Yb1 O5 C63' 154.9(14)
N1 Yb1 O5 C63' -129.4(14)
N2 Yb1 O5 C63' 93(2)
C8 Yb1 O5 C63' 163.4(14)
O3 Yb1 O5 C66' -93.6(14)
O1 Yb1 O5 C66' 160.3(15)
O2 Yb1 O5 C66' 7.7(14)
N1 Yb1 O5 C66' 83.4(14)
N2 Yb1 O5 C66' -54(3)
C8 Yb1 O5 C66' 16.2(14)
O3 Yb1 O5 C66 -137.1(13)
O1 Yb1 O5 C66 116.8(13)
O2 Yb1 O5 C66 -35.8(13)
N1 Yb1 O5 C66 39.9(14)
N2 Yb1 O5 C66 -97(2)
C8 Yb1 O5 C66 -27.3(13)
O3 Yb1 N1 C7 -129.0(6)
O1 Yb1 N1 C7 -23.9(5)
O2 Yb1 N1 C7 132.2(5)
O5 Yb1 N1 C7 57.0(5)
N2 Yb1 N1 C7 -128.1(5)
C8 Yb1 N1 C7 142.5(6)
O3 Yb1 N1 C15 -5.6(8)
O1 Yb1 N1 C15 99.5(5)
O2 Yb1 N1 C15 -104.4(5)
O5 Yb1 N1 C15 -179.5(5)
N2 Yb1 N1 C15 -4.7(5)
C8 Yb1 N1 C15 -94.1(5)
O3 Yb1 N1 C14 117.0(6)
O1 Yb1 N1 C14 -137.8(5)
O2 Yb1 N1 C14 18.2(5)
O5 Yb1 N1 C14 -56.9(5)
N2 Yb1 N1 C14 117.9(5)
C8 Yb1 N1 C14 28.5(5)
O3 Yb1 N2 C16 157.0(5)
O1 Yb1 N2 C16 -98.2(5)
O2 Yb1 N2 C16 55.9(5)
O5 Yb1 N2 C16 116.6(18)
N1 Yb1 N2 C16 -22.6(5)
C8 Yb1 N2 C16 45.7(5)
O3 Yb1 N2 C30 -79.3(5)
O1 Yb1 N2 C30 25.5(5)
O2 Yb1 N2 C30 179.6(5)
O5 Yb1 N2 C30 -119.7(17)
N1 Yb1 N2 C30 101.2(5)
C8 Yb1 N2 C30 169.4(5)
O3 Yb1 N2 C23 42.9(5)
O1 Yb1 N2 C23 147.7(5)
O2 Yb1 N2 C23 -58.2(6)
O5 Yb1 N2 C23 2(2)
N1 Yb1 N2 C23 -136.7(6)
C8 Yb1 N2 C23 -68.4(5)
Yb1 O1 C1 C6 41.1(12)
Yb1 O1 C1 C2 -140.7(7)
O1 C1 C2 C3 178.8(7)
C6 C1 C2 C3 -2.9(12)
O1 C1 C2 C31 -2.5(13)
C6 C1 C2 C31 175.7(8)
C1 C2 C3 C4 1.5(13)
C31 C2 C3 C4 -177.1(8)
C2 C3 C4 C5 -0.4(14)
C2 C3 C4 C35 176.8(8)
C3 C4 C5 C6 0.7(13)
C35 C4 C5 C6 -176.4(8)
O1 C1 C6 C5 -178.4(7)
C2 C1 C6 C5 3.4(13)
O1 C1 C6 C7 6.3(12)
C2 C1 C6 C7 -172.0(8)
C4 C5 C6 C1 -2.2(13)
C4 C5 C6 C7 173.1(8)
C15 N1 C7 C6 -57.9(9)
C14 N1 C7 C6 -177.8(7)
Yb1 N1 C7 C6 65.8(8)
C1 C6 C7 N1 -63.4(11)
C5 C6 C7 N1 121.2(9)
Yb1 O2 C8 C13 -45.2(13)
Yb1 O2 C8 C9 134.8(8)
O3 Yb1 C8 O2 68.5(9)
O1 Yb1 C8 O2 -119.6(8)
O5 Yb1 C8 O2 -30.0(9)
N1 Yb1 C8 O2 -143.1(9)
N2 Yb1 C8 O2 143.2(9)
O3 Yb1 C8 C13 -150.7(5)
O1 Yb1 C8 C13 21.1(8)
O2 Yb1 C8 C13 140.8(12)
O5 Yb1 C8 C13 110.8(6)
N1 Yb1 C8 C13 -2.3(5)
N2 Yb1 C8 C13 -76.1(6)
O3 Yb1 C8 C9 3.7(9)
O1 Yb1 C8 C9 175.5(8)
O2 Yb1 C8 C9 -64.9(10)
O5 Yb1 C8 C9 -94.8(9)
N1 Yb1 C8 C9 152.1(9)
N2 Yb1 C8 C9 78.3(9)
O2 C8 C9 C10 -177.1(8)
C13 C8 C9 C10 2.8(13)
Yb1 C8 C9 C10 -147.5(7)
O2 C8 C9 C39 5.6(14)
C13 C8 C9 C39 -174.4(9)
Yb1 C8 C9 C39 35.3(14)
C8 C9 C10 C11 -2.3(14)
C39 C9 C10 C11 175.0(9)
C9 C10 C11 C12 0.5(14)
C9 C10 C11 C43 -179.9(9)
C10 C11 C12 C13 0.8(12)
C43 C11 C12 C13 -178.9(8)
O2 C8 C13 C12 178.2(8)
C9 C8 C13 C12 -1.7(14)
Yb1 C8 C13 C12 158.9(7)
O2 C8 C13 C14 -7.9(13)
C9 C8 C13 C14 172.2(8)
Yb1 C8 C13 C14 -27.1(8)
C11 C12 C13 C8 -0.1(13)
C11 C12 C13 C14 -174.1(8)
C8 C13 C14 N1 65.2(11)
C12 C13 C14 N1 -120.7(9)
C7 N1 C14 C13 -179.0(7)
C15 N1 C14 C13 61.0(9)
Yb1 N1 C14 C13 -62.0(8)
C7 N1 C15 C16 154.0(7)
C14 N1 C15 C16 -89.8(8)
Yb1 N1 C15 C16 31.5(8)
C30 N2 C16 C15 -72.5(9)
C23 N2 C16 C15 163.6(7)
Yb1 N2 C16 C15 48.3(8)
N1 C15 C16 N2 -55.2(9)
Yb1 O3 C17 C18 -177.3(7)
Yb1 O3 C17 C22 1.7(14)
O3 C17 C18 C19 176.9(9)
C22 C17 C18 C19 -2.1(14)
O3 C17 C18 C47 1.0(13)
C22 C17 C18 C47 -178.0(8)
C17 C18 C19 C20 2.7(17)
C47 C18 C19 C20 178.6(11)
C18 C19 C20 C21 -3.1(18)
C18 C19 C20 C51' -167.1(15)
C18 C19 C20 C51 173.0(14)
C19 C20 C21 C22 3.3(18)
C51' C20 C21 C22 167.3(14)
C51 C20 C21 C22 -172.7(14)
C20 C21 C22 C17 -3.1(17)
C20 C21 C22 C23 -173.4(11)
O3 C17 C22 C21 -176.7(9)
C18 C17 C22 C21 2.3(14)
O3 C17 C22 C23 -6.9(13)
C18 C17 C22 C23 172.1(8)
C21 C22 C23 N2 -142.6(9)
C17 C22 C23 N2 47.5(12)
C16 N2 C23 C22 178.2(8)
C30 N2 C23 C22 53.8(10)
Yb1 N2 C23 C22 -65.9(9)
O4 C24 C25 C26 -175.1(10)
C29 C24 C25 C26 0.3(15)
O4 C24 C25 C55 2.7(19)
C29 C24 C25 C55 178.1(15)
O4' C24' C25' C55' -20.9(18)
O4 C24 C29 C30 -9.7(17)
C25 C24 C29 C30 175.5(9)
C16 N2 C30 C29 -48.1(10)
C23 N2 C30 C29 72.0(9)
Yb1 N2 C30 C29 -168.8(6)
C24 C29 C30 N2 -84.0(12)
C3 C2 C31 C33 119.5(9)
C1 C2 C31 C33 -59.0(11)
C3 C2 C31 C32 0.4(13)
C1 C2 C31 C32 -178.2(8)
C3 C2 C31 C34 -119.5(9)
C1 C2 C31 C34 61.9(11)
C5 C4 C35 C36' -140.7(14)
C3 C4 C35 C36' 42.2(15)
C5 C4 C35 C37 129.0(14)
C3 C4 C35 C37 -48.1(15)
C5 C4 C35 C38' -10.8(17)
C3 C4 C35 C38' 172.1(14)
C5 C4 C35 C38 6.7(17)
C3 C4 C35 C38 -170.3(13)
C5 C4 C35 C36 -110.3(14)
C3 C4 C35 C36 72.7(15)
C5 C4 C35 C37' 106.4(14)
C3 C4 C35 C37' -70.6(15)
C10 C9 C39 C40 0.8(14)
C8 C9 C39 C40 177.9(9)
C10 C9 C39 C41 -117.2(10)
C8 C9 C39 C41 60.0(12)
C10 C9 C39 C42 121.7(10)
C8 C9 C39 C42 -61.2(12)
C10 C11 C43 C44 -121.2(10)
C12 C11 C43 C44 58.4(11)
C10 C11 C43 C46 -1.6(13)
C12 C11 C43 C46 178.0(8)
C10 C11 C43 C45 119.2(10)
C12 C11 C43 C45 -61.2(12)
C19 C18 C47 C50 128.5(10)
C17 C18 C47 C50 -55.7(12)
C19 C18 C47 C48 7.6(14)
C17 C18 C47 C48 -176.6(9)
C19 C18 C47 C49 -111.5(11)
C17 C18 C47 C49 64.3(12)
C21 C20 C51 C53 82(2)
C19 C20 C51 C53 -93(2)
C51' C20 C51 C53 171(6)
C21 C20 C51 C52 -146.3(19)
C19 C20 C51 C52 38(3)
C51' C20 C51 C52 -58(5)
C21 C20 C51 C54 -48(2)
C19 C20 C51 C54 135.8(18)
C51' C20 C51 C54 40(4)
C21 C20 C51' C53' 158.9(16)
C19 C20 C51' C53' -38(2)
C51 C20 C51' C53' 57(5)
C21 C20 C51' C54' 15(3)
C19 C20 C51' C54' 177.4(17)
C51 C20 C51' C54' -88(5)
C21 C20 C51' C52' -96.2(18)
C19 C20 C51' C52' 67(2)
C51 C20 C51' C52' 162(6)
C26 C25 C55 C58 112(2)
C24 C25 C55 C58 -66(2)
C26 C25 C55 C56 -15(3)
C24 C25 C55 C56 167.7(18)
C26 C25 C55 C57 -130(2)
C24 C25 C55 C57 52(3)
C24' C25' C55' C57' -89(2)
C24' C25' C55' C56' 24(2)
C24' C25' C55' C58' 140.6(18)
C63' O5 C63 C64 -64(4)
C66' O5 C63 C64 31(2)
C66 O5 C63 C64 66.9(19)
Yb1 O5 C63 C64 -143.6(13)
C63 O5 C63' C64' 58(4)
C66' O5 C63' C64' -33(2)
C66 O5 C63' C64' 4(2)
Yb1 O5 C63' C64' 174.2(11)
O5 C63 C64 C65 -57(2)
O5 C63' C64' C65' 54(2)
C63 C64 C65 C66 29(3)
C63' C64' C65' C66' -53(2)
C63 O5 C66 C65 -45(2)
C63' O5 C66 C65 -27(2)
C66' O5 C66 C65 57(2)
Yb1 O5 C66 C65 163.0(12)
C64 C65 C66 O5 7(3)
C63 O5 C66' C65' -23(2)
C63' O5 C66' C65' 0(2)
C66 O5 C66' C65' -108(3)
Yb1 O5 C66' C65' 152.3(14)
C64' C65' C66' O5 34(3)
